data_4509620
loop_
_publ_author_name
'Zhu, Qilong'
'Sheng, Tianlu'
'Fu, Ruibiao'
'Hu, Shengmin'
'Chen, Jianshan'
'Xiang, Shengchang'
'Shen, Chaojun'
'Wu, Xintao'

_publ_section_title
;
 Novel Structures and Luminescence Properties of Lanthanide Coordination
 Polymers with a Novel Flexible Polycarboxylate Ligand&#x00A7;
;
_journal_issue 12
_journal_name_full 'Crystal Growth &amp; Design'
_journal_page_first 5128
_journal_paper_doi 10.1021/cg900518s
_journal_volume 9
_journal_year 2009
_chemical_formula_sum 'C15 H16 N6 O14 Yb2'
_chemical_formula_weight 850.21
_chemical_name_systematic
; 
 ? 
;
_space_group_IT_number 2
_symmetry_cell_setting triclinic
_symmetry_space_group_name_Hall '-P 1'
_symmetry_space_group_name_H-M 'P -1'
_atom_sites_solution_hydrogens geom
_atom_sites_solution_primary direct
_atom_sites_solution_secondary difmap
_audit_creation_method SHELXL-97
_cell_angle_alpha 62.333(14)
_cell_angle_beta 87.39(2)
_cell_angle_gamma 77.24(2)
_cell_formula_units_Z 2
_cell_length_a 9.249(5)
_cell_length_b 11.311(5)
_cell_length_c 12.162(6)
_cell_measurement_reflns_used 1095
_cell_measurement_temperature 293(2)
_cell_measurement_theta_max 27.4487
_cell_measurement_theta_min 2.0634
_cell_volume 1096.6(10)
_computing_cell_refinement 'CrystalClear (Rigaku Inc., 2007)'
_computing_data_collection 'CrystalClear (Rigaku Inc., 2007)'
_computing_data_reduction 'CrystalClear (Rigaku Inc., 2007)'
_computing_structure_refinement 'SHELXL-97 (Sheldrick, 1997)'
_computing_structure_solution 'SHELXS-97 (Sheldrick, 1990)'
_diffrn_ambient_temperature 293(2)
_diffrn_measured_fraction_theta_full 0.994
_diffrn_measured_fraction_theta_max 0.994
_diffrn_radiation_monochromator graphite
_diffrn_radiation_source 'fine-focus sealed tube'
_diffrn_radiation_type MoK\a
_diffrn_radiation_wavelength 0.71073
_diffrn_reflns_av_R_equivalents 0.0500
_diffrn_reflns_av_sigmaI/netI 0.0920
_diffrn_reflns_limit_h_max 12
_diffrn_reflns_limit_h_min -10
_diffrn_reflns_limit_k_max 14
_diffrn_reflns_limit_k_min -12
_diffrn_reflns_limit_l_max 15
_diffrn_reflns_limit_l_min -15
_diffrn_reflns_number 8636
_diffrn_reflns_theta_full 27.49
_diffrn_reflns_theta_max 27.49
_diffrn_reflns_theta_min 2.26
_exptl_absorpt_coefficient_mu 8.564
_exptl_absorpt_correction_T_max 1.0000
_exptl_absorpt_correction_T_min 0.5750
_exptl_absorpt_correction_type multi-scan
_exptl_crystal_colour Colorless
_exptl_crystal_density_diffrn 2.575
_exptl_crystal_density_method 'not measured'
_exptl_crystal_description needle-like
_exptl_crystal_F_000 800
_exptl_crystal_size_max 0.2000
_exptl_crystal_size_mid 0.0700
_exptl_crystal_size_min 0.0600
_refine_diff_density_max 3.171
_refine_diff_density_min -2.824
_refine_diff_density_rms 0.347
_refine_ls_extinction_method none
_refine_ls_goodness_of_fit_ref 0.992
_refine_ls_hydrogen_treatment constr
_refine_ls_matrix_type full
_refine_ls_number_parameters 334
_refine_ls_number_reflns 4991
_refine_ls_number_restraints 42
_refine_ls_restrained_S_all 0.989
_refine_ls_R_factor_all 0.0833
_refine_ls_R_factor_gt 0.0585
_refine_ls_shift/su_max 0.068
_refine_ls_shift/su_mean 0.004
_refine_ls_structure_factor_coef Fsqd
_refine_ls_weighting_details 'calc w=1/[\s^2^(Fo^2^)+(0.0683P)^2^+25.6292P] where P=(Fo^2^+2Fc^2^)/3'
_refine_ls_weighting_scheme calc
_refine_ls_wR_factor_gt 0.1463
_refine_ls_wR_factor_ref 0.1601
_reflns_number_gt 3647
_reflns_number_total 4991
_reflns_threshold_expression >2sigma(I)
_cod_data_source_file cg900518ssup5.cif
_cod_data_source_block platon
_cod_depositor_comments
;
The following automatic conversions were performed:

'_exptl_absorpt_correction_type' value 'Multi-scan' changed to
'multi-scan' according to
/home/saulius/struct/CIF-dictionaries/cif_core.dic dictionary named
'cif_core.dic' version 2.4.2 from 2011-04-26.

Automatic conversion script
Id: cif_fix_values 1891 2012-01-12 08:04:46Z andrius 
;
_cod_original_cell_volume 1096.6(9)
_cod_original_sg_symbol_H-M P-1
_cod_database_code 4509620

loop_
_symmetry_equiv_pos_as_xyz
'x, y, z'
'-x, -y, -z'

loop_
_atom_site_label
_atom_site_type_symbol
_atom_site_fract_x
_atom_site_fract_y
_atom_site_fract_z
_atom_site_U_iso_or_equiv
_atom_site_adp_type
_atom_site_occupancy
_atom_site_symmetry_multiplicity
_atom_site_calc_flag
_atom_site_refinement_flags
Yb1 Yb -0.02775(6) 0.37539(5) 0.66968(5) 0.01673(16) Uani 1 1 d .
Yb2 Yb 0.40753(6) 0.85091(6) 0.02238(5) 0.01900(17) Uani 1 1 d .
O1 O 0.1730(10) 0.4507(9) 0.7263(8) 0.023(2) Uani 1 1 d U
O2 O 0.0943(10) 0.5653(8) 0.5302(8) 0.0168(18) Uani 1 1 d U
O3 O 0.4350(11) 0.7878(12) 0.2235(9) 0.031(2) Uani 1 1 d .
O4 O 0.2417(12) 0.6942(10) 0.3075(9) 0.029(2) Uani 1 1 d .
O5 O -0.1867(13) 0.5811(9) 0.6214(9) 0.031(2) Uani 1 1 d .
O6 O -0.1734(11) 0.7106(9) 0.4139(9) 0.023(2) Uani 1 1 d .
O7 O -0.3237(10) 0.9988(9) 0.1852(9) 0.022(2) Uani 1 1 d .
O8 O -0.4731(11) 1.1948(10) 0.1496(9) 0.028(2) Uani 1 1 d .
O9 O 0.1764(11) 0.9959(10) 0.0588(9) 0.025(2) Uani 1 1 d .
O10 O 0.3783(10) 1.0732(10) 0.0148(9) 0.021(2) Uani 1 1 d .
O11 O -0.0618(11) 1.3620(11) -0.1360(9) 0.028(2) Uani 1 1 d .
O12 O -0.2373(13) 1.2573(12) -0.0340(11) 0.041(3) Uani 1 1 d .
O13 O 0.0430(11) 0.1459(10) 0.7953(10) 0.028(2) Uani 1 1 d .
O14 O 0.5708(12) 0.6346(10) 0.1050(10) 0.032(2) Uani 1 1 d .
N1 N -0.0010(12) 0.8685(11) 0.4767(11) 0.020(2) Uani 1 1 d .
N2 N 0.1540(12) 0.9820(11) 0.3200(10) 0.020(2) Uani 1 1 d .
N3 N -0.1078(12) 1.0802(11) 0.2980(10) 0.019(2) Uani 1 1 d .
N4 N 0.2490(13) 0.7775(11) 0.4902(10) 0.022(2) Uani 1 1 d .
N5 N 0.0475(11) 1.1866(10) 0.1466(10) 0.018(2) Uani 1 1 d .
N6 N -0.2547(12) 0.9480(10) 0.4376(10) 0.018(2) Uani 1 1 d .
C1 C 0.1287(15) 0.8798(12) 0.4278(12) 0.019(3) Uani 1 1 d .
C2 C -0.1155(14) 0.9675(12) 0.4040(11) 0.014(2) Uani 1 1 d .
C3 C 0.0294(13) 1.0809(12) 0.2593(12) 0.014(2) Uani 1 1 d U
C4 C 0.2349(16) 0.6674(13) 0.6120(13) 0.023(3) Uani 1 1 d U
H4A H 0.1760 0.7085 0.6588 0.027 Uiso 1 1 calc R
H4B H 0.3334 0.6263 0.6540 0.027 Uiso 1 1 calc R
C5 C 0.1682(15) 0.5532(13) 0.6218(13) 0.020(3) Uani 1 1 d U
C6 C 0.3766(16) 0.7629(14) 0.4252(13) 0.023(3) Uani 1 1 d .
H6A H 0.4498 0.6829 0.4813 0.028 Uiso 1 1 calc R
H6B H 0.4189 0.8423 0.3998 0.028 Uiso 1 1 calc R
C7 C 0.3462(14) 0.7479(14) 0.3089(13) 0.020(3) Uani 1 1 d .
C8 C -0.2693(15) 0.8175(12) 0.5421(12) 0.019(3) Uani 1 1 d U
H8A H -0.3738 0.8207 0.5569 0.022 Uiso 1 1 calc R
H8B H -0.2196 0.8055 0.6163 0.022 Uiso 1 1 calc R
C9 C -0.2040(14) 0.6937(12) 0.5202(13) 0.018(3) Uani 1 1 d .
C10 C -0.3799(14) 1.0521(13) 0.3606(12) 0.018(3) Uani 1 1 d .
H10A H -0.3782 1.1366 0.3626 0.022 Uiso 1 1 calc R
H10B H -0.4702 1.0249 0.3970 0.022 Uiso 1 1 calc R
C11 C -0.3871(15) 1.0814(13) 0.2245(12) 0.021(3) Uani 1 1 d .
C12 C 0.1917(15) 1.1860(14) 0.0955(14) 0.023(3) Uani 1 1 d .
H12A H 0.2633 1.1748 0.1574 0.028 Uiso 1 1 calc R
H12B H 0.1876 1.2750 0.0243 0.028 Uiso 1 1 calc R
C13 C 0.2482(14) 1.0779(13) 0.0552(12) 0.020(3) Uani 1 1 d .
C14 C -0.0763(14) 1.3039(12) 0.0804(11) 0.017(3) Uani 1 1 d .
H14A H -0.0451 1.3879 0.0597 0.020 Uiso 1 1 calc R
H14B H -0.1579 1.2984 0.1343 0.020 Uiso 1 1 calc R
C15 C -0.1303(15) 1.3084(13) -0.0397(12) 0.019(3) Uani 1 1 d .

loop_
_atom_site_aniso_label
_atom_site_aniso_U_11
_atom_site_aniso_U_22
_atom_site_aniso_U_33
_atom_site_aniso_U_23
_atom_site_aniso_U_13
_atom_site_aniso_U_12
Yb1 0.0215(3) 0.0142(3) 0.0117(3) -0.0038(2) 0.0016(2) -0.0040(2)
Yb2 0.0190(3) 0.0213(3) 0.0159(3) -0.0068(2) 0.0024(2) -0.0077(2)
O1 0.025(4) 0.021(4) 0.011(4) 0.005(3) -0.001(3) -0.009(4)
O2 0.025(4) 0.014(4) 0.005(4) -0.001(3) -0.005(3) -0.003(3)
O3 0.027(5) 0.057(7) 0.006(5) -0.010(5) 0.000(4) -0.012(5)
O4 0.037(6) 0.030(5) 0.015(5) -0.005(4) 0.001(4) -0.013(5)
O5 0.050(7) 0.016(4) 0.013(5) 0.004(4) 0.009(5) -0.005(5)
O6 0.030(5) 0.019(4) 0.013(5) -0.004(4) 0.001(4) -0.003(4)
O7 0.025(5) 0.022(5) 0.016(5) -0.011(4) 0.002(4) 0.006(4)
O8 0.035(6) 0.023(5) 0.022(5) -0.012(4) -0.004(4) 0.006(4)
O9 0.026(5) 0.031(5) 0.025(5) -0.017(5) 0.007(4) -0.011(4)
O10 0.016(4) 0.031(5) 0.024(5) -0.017(4) 0.011(4) -0.011(4)
O11 0.031(5) 0.041(6) 0.018(5) -0.013(5) 0.010(4) -0.022(5)
O12 0.048(7) 0.054(7) 0.029(6) -0.016(6) 0.004(5) -0.035(6)
O13 0.025(5) 0.023(5) 0.030(6) -0.010(4) 0.000(4) 0.001(4)
O14 0.032(6) 0.024(5) 0.034(6) -0.010(5) -0.004(5) -0.004(4)
N1 0.025(6) 0.017(5) 0.023(6) -0.012(5) 0.002(5) -0.008(5)
N2 0.023(6) 0.020(5) 0.017(6) -0.010(5) 0.004(4) -0.003(5)
N3 0.022(6) 0.018(5) 0.011(5) -0.004(4) 0.002(4) -0.001(4)
N4 0.031(6) 0.022(6) 0.014(6) -0.008(5) 0.000(5) -0.008(5)
N5 0.012(5) 0.015(5) 0.017(6) -0.001(4) -0.002(4) 0.000(4)
N6 0.020(5) 0.011(5) 0.016(6) -0.001(4) 0.007(4) -0.003(4)
C1 0.023(7) 0.013(5) 0.018(7) -0.005(5) -0.003(5) -0.001(5)
C2 0.025(6) 0.012(5) 0.005(5) -0.003(4) -0.004(5) -0.004(5)
C3 0.019(5) 0.015(5) 0.016(5) -0.012(4) -0.003(4) -0.006(4)
C4 0.029(6) 0.020(5) 0.018(6) -0.007(5) -0.004(5) -0.006(5)
C5 0.023(6) 0.015(5) 0.017(6) -0.005(4) 0.001(5) -0.001(4)
C6 0.031(7) 0.025(7) 0.016(7) -0.008(6) -0.001(6) -0.014(6)
C7 0.018(6) 0.026(7) 0.018(7) -0.011(6) 0.002(5) -0.007(5)
C8 0.027(6) 0.012(5) 0.010(5) -0.001(4) 0.007(4) -0.001(4)
C9 0.017(6) 0.016(6) 0.024(7) -0.011(5) 0.003(5) -0.006(5)
C10 0.018(6) 0.022(6) 0.011(6) -0.009(5) 0.001(5) 0.004(5)
C11 0.021(6) 0.020(6) 0.013(6) 0.001(5) 0.003(5) -0.011(5)
C12 0.018(6) 0.023(6) 0.024(8) -0.006(6) 0.005(5) -0.008(5)
C13 0.014(6) 0.018(6) 0.017(7) 0.000(5) -0.001(5) -0.005(5)
C14 0.025(7) 0.010(5) 0.008(6) 0.002(4) -0.005(5) -0.003(5)
C15 0.027(7) 0.018(6) 0.018(7) -0.009(5) 0.000(5) -0.011(5)

loop_
_atom_type_symbol
_atom_type_description
_atom_type_scat_dispersion_real
_atom_type_scat_dispersion_imag
_atom_type_scat_source
C C 0.0030 0.0020 'International Tables Vol C Tables 4.2.6.8 and 6.1.1.4'
H H 0.0000 0.0000 'International Tables Vol C Tables 4.2.6.8 and 6.1.1.4'
N N 0.0060 0.0030 'International Tables Vol C Tables 4.2.6.8 and 6.1.1.4'
O O 0.0110 0.0060 'International Tables Vol C Tables 4.2.6.8 and 6.1.1.4'
Yb Yb -0.3850 5.5490 'International Tables Vol C Tables 4.2.6.8 and 6.1.1.4'

loop_
_geom_angle_atom_site_label_1
_geom_angle_atom_site_label_2
_geom_angle_atom_site_label_3
_geom_angle
_geom_angle_site_symmetry_1
_geom_angle_site_symmetry_3
O4 Yb1 O13 76.7(4) 2_566 .
O4 Yb1 O2 78.6(3) 2_566 2_566
O13 Yb1 O2 114.2(3) . 2_566
O4 Yb1 O5 82.1(4) 2_566 .
O13 Yb1 O5 149.7(4) . .
O2 Yb1 O5 81.9(3) 2_566 .
O4 Yb1 O11 85.3(3) 2_566 1_546
O13 Yb1 O11 78.4(4) . 1_546
O2 Yb1 O11 156.1(4) 2_566 1_546
O5 Yb1 O11 78.5(4) . 1_546
O4 Yb1 O6 121.7(4) 2_566 2_566
O13 Yb1 O6 72.2(3) . 2_566
O2 Yb1 O6 71.4(3) 2_566 2_566
O5 Yb1 O6 138.0(3) . 2_566
O11 Yb1 O6 132.5(4) 1_546 2_566
O4 Yb1 O1 155.9(3) 2_566 .
O13 Yb1 O1 99.9(3) . .
O2 Yb1 O1 123.3(3) 2_566 .
O5 Yb1 O1 90.6(4) . .
O11 Yb1 O1 70.7(3) 1_546 .
O6 Yb1 O1 78.5(3) 2_566 .
O4 Yb1 O2 142.5(3) 2_566 .
O13 Yb1 O2 137.1(3) . .
O2 Yb1 O2 72.5(3) 2_566 .
O5 Yb1 O2 70.8(3) . .
O11 Yb1 O2 113.0(3) 1_546 .
O6 Yb1 O2 70.6(3) 2_566 .
O1 Yb1 O2 52.3(3) . .
O4 Yb1 C5 159.2(4) 2_566 .
O13 Yb1 C5 122.1(4) . .
O2 Yb1 C5 98.8(4) 2_566 .
O5 Yb1 C5 77.1(4) . .
O11 Yb1 C5 90.0(4) 1_546 .
O6 Yb1 C5 75.7(4) 2_566 .
O1 Yb1 C5 26.1(3) . .
O2 Yb1 C5 26.5(3) . .
O4 Yb1 Yb1 113.5(3) 2_566 2_566
O13 Yb1 Yb1 135.8(3) . 2_566
O2 Yb1 Yb1 38.3(2) 2_566 2_566
O5 Yb1 Yb1 72.8(2) . 2_566
O11 Yb1 Yb1 142.4(3) 1_546 2_566
O6 Yb1 Yb1 66.2(2) 2_566 2_566
O1 Yb1 Yb1 85.8(2) . 2_566
O2 Yb1 Yb1 34.22(19) . 2_566
C5 Yb1 Yb1 60.6(3) . 2_566
O12 Yb2 O3 97.4(4) 2_575 .
O12 Yb2 O10 163.4(4) 2_575 2_675
O3 Yb2 O10 91.6(4) . 2_675
O12 Yb2 O14 85.4(4) 2_575 .
O3 Yb2 O14 75.8(4) . .
O10 Yb2 O14 83.3(3) 2_675 .
O12 Yb2 O7 88.6(4) 2_575 2_575
O3 Yb2 O7 155.4(4) . 2_575
O10 Yb2 O7 89.1(3) 2_675 2_575
O14 Yb2 O7 128.7(3) . 2_575
O12 Yb2 O8 82.2(4) 2_575 2_575
O3 Yb2 O8 149.2(4) . 2_575
O10 Yb2 O8 83.0(3) 2_675 2_575
O14 Yb2 O8 73.5(4) . 2_575
O7 Yb2 O8 55.2(3) 2_575 2_575
O12 Yb2 O10 128.2(4) 2_575 .
O3 Yb2 O10 79.8(4) . .
O10 Yb2 O10 67.2(4) 2_675 .
O14 Yb2 O10 140.8(3) . .
O7 Yb2 O10 77.8(3) 2_575 .
O8 Yb2 O10 124.5(3) 2_575 .
O12 Yb2 O9 77.0(4) 2_575 .
O3 Yb2 O9 76.9(4) . .
O10 Yb2 O9 118.9(3) 2_675 .
O14 Yb2 O9 145.1(4) . .
O7 Yb2 O9 81.3(3) 2_575 .
O8 Yb2 O9 132.0(3) 2_575 .
O10 Yb2 O9 51.8(3) . .
O12 Yb2 C11 83.3(4) 2_575 2_575
O3 Yb2 C11 177.0(4) . 2_575
O10 Yb2 C11 87.1(4) 2_675 2_575
O14 Yb2 C11 101.4(4) . 2_575
O7 Yb2 C11 27.4(3) 2_575 2_575
O8 Yb2 C11 27.9(4) 2_575 2_575
O10 Yb2 C11 102.2(4) . 2_575
O9 Yb2 C11 106.2(4) . 2_575
O12 Yb2 C13 102.7(4) 2_575 .
O3 Yb2 C13 73.8(4) . .
O10 Yb2 C13 93.2(3) 2_675 .
O14 Yb2 C13 149.2(4) . .
O7 Yb2 C13 81.7(3) 2_575 .
O8 Yb2 C13 136.6(4) 2_575 .
O10 Yb2 C13 26.4(3) . .
O9 Yb2 C13 25.7(3) . .
C11 Yb2 C13 109.0(4) 2_575 .
O12 Yb2 Yb2 159.9(3) 2_575 2_675
O3 Yb2 Yb2 84.6(3) . 2_675
O10 Yb2 Yb2 34.8(2) 2_675 2_675
O14 Yb2 Yb2 114.3(3) . 2_675
O7 Yb2 Yb2 81.9(2) 2_575 2_675
O8 Yb2 Yb2 106.3(3) 2_575 2_675
O10 Yb2 Yb2 32.3(2) . 2_675
O9 Yb2 Yb2 84.1(2) . 2_675
C11 Yb2 Yb2 95.8(3) 2_575 2_675
C13 Yb2 Yb2 58.5(2) . 2_675
C5 O1 Yb1 94.8(8) . .
C5 O2 Yb1 159.4(9) . 2_566
C5 O2 Yb1 91.8(7) . .
Yb1 O2 Yb1 107.5(3) 2_566 .
C7 O3 Yb2 130.4(9) . .
C7 O4 Yb1 166.1(9) . 2_566
C9 O5 Yb1 129.0(9) . .
C9 O6 Yb1 135.0(9) . 2_566
C11 O7 Yb2 94.1(8) . 2_575
C11 O8 Yb2 90.8(8) . 2_575
C13 O9 Yb2 91.1(8) . .
C13 O10 Yb2 149.8(9) . 2_675
C13 O10 Yb2 95.8(8) . .
Yb2 O10 Yb2 112.8(4) 2_675 .
C15 O11 Yb1 142.1(9) . 1_564
C15 O12 Yb2 174.0(11) . 2_575
C1 N1 C2 113.8(11) . .
C1 N2 C3 113.8(11) . .
C3 N3 C2 113.2(11) . .
C1 N4 C6 119.0(11) . .
C1 N4 C4 119.9(12) . .
C6 N4 C4 119.6(11) . .
C3 N5 C12 119.9(11) . .
C3 N5 C14 120.5(10) . .
C12 N5 C14 119.5(10) . .
C2 N6 C10 117.9(10) . .
C2 N6 C8 118.7(10) . .
C10 N6 C8 123.1(11) . .
N1 C1 N2 126.3(12) . .
N1 C1 N4 117.8(12) . .
N2 C1 N4 115.9(12) . .
N3 C2 N1 126.8(12) . .
N3 C2 N6 116.4(11) . .
N1 C2 N6 116.6(11) . .
N3 C3 N2 125.6(11) . .
N3 C3 N5 117.8(11) . .
N2 C3 N5 116.6(11) . .
N4 C4 C5 119.4(11) . .
N4 C4 H4A 107.5 . .
C5 C4 H4A 107.5 . .
N4 C4 H4B 107.5 . .
C5 C4 H4B 107.5 . .
H4A C4 H4B 107.0 . .
O1 C5 O2 119.7(12) . .
O1 C5 C4 118.6(12) . .
O2 C5 C4 121.2(12) . .
O1 C5 Yb1 59.2(7) . .
O2 C5 Yb1 61.7(7) . .
C4 C5 Yb1 162.7(9) . .
N4 C6 C7 113.9(11) . .
N4 C6 H6A 108.8 . .
C7 C6 H6A 108.8 . .
N4 C6 H6B 108.8 . .
C7 C6 H6B 108.8 . .
H6A C6 H6B 107.7 . .
O4 C7 O3 125.4(12) . .
O4 C7 C6 118.9(12) . .
O3 C7 C6 115.6(11) . .
N6 C8 C9 113.2(10) . .
N6 C8 H8A 108.9 . .
C9 C8 H8A 108.9 . .
N6 C8 H8B 108.9 . .
C9 C8 H8B 108.9 . .
H8A C8 H8B 107.8 . .
O6 C9 O5 128.0(12) . .
O6 C9 C8 120.3(11) . .
O5 C9 C8 111.6(11) . .
N6 C10 C11 115.6(10) . .
N6 C10 H10A 108.4 . .
C11 C10 H10A 108.4 . .
N6 C10 H10B 108.4 . .
C11 C10 H10B 108.4 . .
H10A C10 H10B 107.4 . .
O7 C11 O8 119.6(12) . .
O7 C11 C10 124.7(11) . .
O8 C11 C10 115.5(12) . .
O7 C11 Yb2 58.5(7) . 2_575
O8 C11 Yb2 61.3(7) . 2_575
C10 C11 Yb2 176.7(9) . 2_575
N5 C12 C13 116.2(11) . .
N5 C12 H12A 108.2 . .
C13 C12 H12A 108.2 . .
N5 C12 H12B 108.2 . .
C13 C12 H12B 108.2 . .
H12A C12 H12B 107.4 . .
O9 C13 O10 119.7(12) . .
O9 C13 C12 123.9(12) . .
O10 C13 C12 116.4(11) . .
O9 C13 Yb2 63.2(7) . .
O10 C13 Yb2 57.8(7) . .
C12 C13 Yb2 166.9(9) . .
N5 C14 C15 111.7(10) . .
N5 C14 H14A 109.3 . .
C15 C14 H14A 109.3 . .
N5 C14 H14B 109.3 . .
C15 C14 H14B 109.3 . .
H14A C14 H14B 107.9 . .
O12 C15 O11 124.6(13) . .
O12 C15 C14 117.3(12) . .
O11 C15 C14 118.1(11) . .

loop_
_geom_bond_atom_site_label_1
_geom_bond_atom_site_label_2
_geom_bond_distance
_geom_bond_site_symmetry_2
Yb1 O4 2.246(10) 2_566
Yb1 O13 2.271(10) .
Yb1 O2 2.275(8) 2_566
Yb1 O5 2.284(10) .
Yb1 O11 2.308(10) 1_546
Yb1 O6 2.321(9) 2_566
Yb1 O1 2.451(9) .
Yb1 O2 2.506(9) .
Yb1 C5 2.845(13) .
Yb1 Yb1 3.858(2) 2_566
Yb2 O12 2.161(10) 2_575
Yb2 O3 2.216(9) .
Yb2 O10 2.275(9) 2_675
Yb2 O14 2.345(10) .
Yb2 O7 2.340(9) 2_575
Yb2 O8 2.400(10) 2_575
Yb2 O10 2.427(9) .
Yb2 O9 2.548(10) .
Yb2 C11 2.736(14) 2_575
Yb2 C13 2.854(14) .
Yb2 Yb2 3.9187(19) 2_675
O1 C5 1.255(15) .
O2 C5 1.271(16) .
O2 Yb1 2.275(8) 2_566
O3 C7 1.268(16) .
O4 C7 1.255(16) .
O4 Yb1 2.246(10) 2_566
O5 C9 1.278(16) .
O6 C9 1.245(16) .
O6 Yb1 2.321(9) 2_566
O7 C11 1.262(16) .
O7 Yb2 2.340(9) 2_575
O8 C11 1.280(16) .
O8 Yb2 2.400(10) 2_575
O9 C13 1.238(15) .
O10 C13 1.278(15) .
O10 Yb2 2.275(8) 2_675
O11 C15 1.258(16) .
O11 Yb1 2.308(10) 1_564
O12 C15 1.236(16) .
O12 Yb2 2.161(10) 2_575
N1 C1 1.320(17) .
N1 C2 1.341(16) .
N2 C1 1.340(17) .
N2 C3 1.366(16) .
N3 C3 1.334(16) .
N3 C2 1.340(15) .
N4 C1 1.358(17) .
N4 C6 1.412(18) .
N4 C4 1.451(17) .
N5 C3 1.372(16) .
N5 C12 1.445(16) .
N5 C14 1.463(15) .
N6 C2 1.367(16) .
N6 C10 1.442(16) .
N6 C8 1.464(15) .
C4 C5 1.506(18) .
C4 H4A 0.9700 .
C4 H4B 0.9700 .
C6 C7 1.546(18) .
C6 H6A 0.9700 .
C6 H6B 0.9700 .
C8 C9 1.534(16) .
C8 H8A 0.9700 .
C8 H8B 0.9700 .
C10 C11 1.532(18) .
C10 H10A 0.9700 .
C10 H10B 0.9700 .
C11 Yb2 2.736(14) 2_575
C12 C13 1.504(19) .
C12 H12A 0.9700 .
C12 H12B 0.9700 .
C14 C15 1.540(17) .
C14 H14A 0.9700 .
C14 H14B 0.9700 .

loop_
_geom_torsion_atom_site_label_1
_geom_torsion_atom_site_label_2
_geom_torsion_atom_site_label_3
_geom_torsion_atom_site_label_4
_geom_torsion
_geom_torsion_site_symmetry_1
_geom_torsion_site_symmetry_4
O4 Yb1 O1 C5 -129.9(10) 2_566 .
O13 Yb1 O1 C5 150.4(8) . .
O2 Yb1 O1 C5 22.6(9) 2_566 .
O5 Yb1 O1 C5 -58.1(8) . .
O11 Yb1 O1 C5 -135.7(9) 1_546 .
O6 Yb1 O1 C5 81.1(8) 2_566 .
O2 Yb1 O1 C5 6.8(7) . .
Yb1 Yb1 O1 C5 14.6(8) 2_566 .
O4 Yb1 O2 C5 145.9(8) 2_566 .
O13 Yb1 O2 C5 -65.9(9) . .
O2 Yb1 O2 C5 -172.9(9) 2_566 .
O5 Yb1 O2 C5 99.8(8) . .
O11 Yb1 O2 C5 31.9(8) 1_546 .
O6 Yb1 O2 C5 -97.0(8) 2_566 .
O1 Yb1 O2 C5 -6.7(7) . .
Yb1 Yb1 O2 C5 -172.9(9) 2_566 .
O4 Yb1 O2 Yb1 -41.2(7) 2_566 2_566
O13 Yb1 O2 Yb1 107.0(5) . 2_566
O2 Yb1 O2 Yb1 0.0 2_566 2_566
O5 Yb1 O2 Yb1 -87.4(4) . 2_566
O11 Yb1 O2 Yb1 -155.2(4) 1_546 2_566
O6 Yb1 O2 Yb1 75.9(4) 2_566 2_566
O1 Yb1 O2 Yb1 166.2(5) . 2_566
C5 Yb1 O2 Yb1 172.9(9) . 2_566
O12 Yb2 O3 C7 -23.4(13) 2_575 .
O10 Yb2 O3 C7 170.7(13) 2_675 .
O14 Yb2 O3 C7 -106.7(13) . .
O7 Yb2 O3 C7 79.4(16) 2_575 .
O8 Yb2 O3 C7 -110.4(13) 2_575 .
O10 Yb2 O3 C7 104.2(13) . .
O9 Yb2 O3 C7 51.4(12) . .
C11 Yb2 O3 C7 -125(7) 2_575 .
C13 Yb2 O3 C7 77.8(13) . .
Yb2 Yb2 O3 C7 136.5(13) 2_675 .
O4 Yb1 O5 C9 -119.2(12) 2_566 .
O13 Yb1 O5 C9 -165.1(10) . .
O2 Yb1 O5 C9 -39.8(11) 2_566 .
O11 Yb1 O5 C9 153.9(12) 1_546 .
O6 Yb1 O5 C9 10.5(15) 2_566 .
O1 Yb1 O5 C9 83.8(12) . .
O2 Yb1 O5 C9 34.4(11) . .
C5 Yb1 O5 C9 61.3(12) . .
Yb1 Yb1 O5 C9 -1.6(11) 2_566 .
O12 Yb2 O9 C13 -179.4(8) 2_575 .
O3 Yb2 O9 C13 79.8(8) . .
O10 Yb2 O9 C13 -4.7(9) 2_675 .
O14 Yb2 O9 C13 119.0(9) . .
O7 Yb2 O9 C13 -88.8(8) 2_575 .
O8 Yb2 O9 C13 -112.7(8) 2_575 .
O10 Yb2 O9 C13 -7.5(7) . .
C11 Yb2 O9 C13 -100.4(8) 2_575 .
Yb2 Yb2 O9 C13 -6.1(7) 2_675 .
O12 Yb2 O10 C13 17.4(10) 2_575 .
O3 Yb2 O10 C13 -73.9(8) . .
O10 Yb2 O10 C13 -170.0(10) 2_675 .
O14 Yb2 O10 C13 -125.9(8) . .
O7 Yb2 O10 C13 95.8(8) 2_575 .
O8 Yb2 O10 C13 126.8(8) 2_575 .
O9 Yb2 O10 C13 7.3(7) . .
C11 Yb2 O10 C13 108.4(8) 2_575 .
Yb2 Yb2 O10 C13 -170.0(10) 2_675 .
O12 Yb2 O10 Yb2 -172.5(4) 2_575 2_675
O3 Yb2 O10 Yb2 96.1(5) . 2_675
O10 Yb2 O10 Yb2 0.0 2_675 2_675
O14 Yb2 O10 Yb2 44.1(7) . 2_675
O7 Yb2 O10 Yb2 -94.2(4) 2_575 2_675
O8 Yb2 O10 Yb2 -63.2(5) 2_575 2_675
O9 Yb2 O10 Yb2 177.4(6) . 2_675
C11 Yb2 O10 Yb2 -81.5(5) 2_575 2_675
C13 Yb2 O10 Yb2 170.0(10) . 2_675
C2 N1 C1 N2 4.1(19) . .
C2 N1 C1 N4 -174.4(11) . .
C3 N2 C1 N1 0.1(19) . .
C3 N2 C1 N4 178.6(10) . .
C6 N4 C1 N1 160.2(12) . .
C4 N4 C1 N1 -5.8(18) . .
C6 N4 C1 N2 -18.5(17) . .
C4 N4 C1 N2 175.5(11) . .
C3 N3 C2 N1 7.3(18) . .
C3 N3 C2 N6 -168.8(10) . .
C1 N1 C2 N3 -8.2(18) . .
C1 N1 C2 N6 167.9(11) . .
C10 N6 C2 N3 -3.0(16) . .
C8 N6 C2 N3 171.2(11) . .
C10 N6 C2 N1 -179.5(11) . .
C8 N6 C2 N1 -5.3(17) . .
C2 N3 C3 N2 -2.2(17) . .
C2 N3 C3 N5 175.0(11) . .
C1 N2 C3 N3 -1.1(17) . .
C1 N2 C3 N5 -178.3(11) . .
C12 N5 C3 N3 -174.7(11) . .
C14 N5 C3 N3 8.5(16) . .
C12 N5 C3 N2 2.7(16) . .
C14 N5 C3 N2 -174.0(10) . .
C1 N4 C4 C5 78.9(16) . .
C6 N4 C4 C5 -87.0(16) . .
Yb1 O1 C5 O2 -12.3(13) . .
Yb1 O1 C5 C4 160.3(11) . .
Yb1 O2 C5 O1 -148.3(18) 2_566 .
Yb1 O2 C5 O1 12.0(13) . .
Yb1 O2 C5 C4 39(3) 2_566 .
Yb1 O2 C5 C4 -160.4(11) . .
Yb1 O2 C5 Yb1 -160(2) 2_566 .
N4 C4 C5 O1 171.5(12) . .
N4 C4 C5 O2 -16(2) . .
N4 C4 C5 Yb1 -111(3) . .
O4 Yb1 C5 O1 118.0(11) 2_566 .
O13 Yb1 C5 O1 -35.1(9) . .
O2 Yb1 C5 O1 -161.0(8) 2_566 .
O5 Yb1 C5 O1 119.4(8) . .
O11 Yb1 C5 O1 41.3(8) 1_546 .
O6 Yb1 C5 O1 -92.9(8) 2_566 .
O2 Yb1 C5 O1 -167.9(13) . .
Yb1 Yb1 C5 O1 -163.3(9) 2_566 .
O4 Yb1 C5 O2 -74.1(13) 2_566 .
O13 Yb1 C5 O2 132.8(7) . .
O2 Yb1 C5 O2 6.9(9) 2_566 .
O5 Yb1 C5 O2 -72.7(7) . .
O11 Yb1 C5 O2 -150.9(7) 1_546 .
O6 Yb1 C5 O2 75.0(7) 2_566 .
O1 Yb1 C5 O2 167.9(13) . .
Yb1 Yb1 C5 O2 4.6(6) 2_566 .
O4 Yb1 C5 C4 30(4) 2_566 .
O13 Yb1 C5 C4 -123(3) . .
O2 Yb1 C5 C4 111(3) 2_566 .
O5 Yb1 C5 C4 32(3) . .
O11 Yb1 C5 C4 -46(3) 1_546 .
O6 Yb1 C5 C4 180(3) 2_566 .
O1 Yb1 C5 C4 -88(3) . .
O2 Yb1 C5 C4 105(3) . .
Yb1 Yb1 C5 C4 109(3) 2_566 .
C1 N4 C6 C7 -55.4(16) . .
C4 N4 C6 C7 110.6(13) . .
Yb1 O4 C7 O3 -147(3) 2_566 .
Yb1 O4 C7 C6 36(4) 2_566 .
Yb2 O3 C7 O4 24(2) . .
Yb2 O3 C7 C6 -158.4(10) . .
N4 C6 C7 O4 -29.2(18) . .
N4 C6 C7 O3 153.2(12) . .
C2 N6 C8 C9 -61.1(15) . .
C10 N6 C8 C9 112.7(13) . .
Yb1 O6 C9 O5 -45(2) 2_566 .
Yb1 O6 C9 C8 134.0(11) 2_566 .
Yb1 O5 C9 O6 23(2) . .
Yb1 O5 C9 C8 -156.1(9) . .
N6 C8 C9 O6 -14.5(18) . .
N6 C8 C9 O5 164.8(11) . .
C2 N6 C10 C11 59.3(15) . .
C8 N6 C10 C11 -114.6(13) . .
Yb2 O7 C11 O8 6.0(12) 2_575 .
Yb2 O7 C11 C10 -179.3(11) 2_575 .
Yb2 O8 C11 O7 -5.8(12) 2_575 .
Yb2 O8 C11 C10 179.0(10) 2_575 .
N6 C10 C11 O7 22.5(18) . .
N6 C10 C11 O8 -162.6(11) . .
N6 C10 C11 Yb2 -148(15) . 2_575
C3 N5 C12 C13 68.2(16) . .
C14 N5 C12 C13 -115.0(13) . .
Yb2 O9 C13 O10 13.0(12) . .
Yb2 O9 C13 C12 -167.2(12) . .
Yb2 O10 C13 O9 -175.2(11) 2_675 .
Yb2 O10 C13 O9 -13.7(13) . .
Yb2 O10 C13 C12 5(2) 2_675 .
Yb2 O10 C13 C12 166.5(10) . .
Yb2 O10 C13 Yb2 -161.5(19) 2_675 .
N5 C12 C13 O9 3(2) . .
N5 C12 C13 O10 -177.1(11) . .
N5 C12 C13 Yb2 -117(4) . .
O12 Yb2 C13 O9 0.6(8) 2_575 .
O3 Yb2 C13 O9 -93.4(8) . .
O10 Yb2 C13 O9 175.9(8) 2_675 .
O14 Yb2 C13 O9 -101.9(9) . .
O7 Yb2 C13 O9 87.3(8) 2_575 .
O8 Yb2 C13 O9 92.7(9) 2_575 .
O10 Yb2 C13 O9 166.7(13) . .
C11 Yb2 C13 O9 87.8(8) 2_575 .
Yb2 Yb2 C13 O9 172.9(9) 2_675 .
O12 Yb2 C13 O10 -166.0(8) 2_575 .
O3 Yb2 C13 O10 99.9(8) . .
O10 Yb2 C13 O10 9.2(9) 2_675 .
O14 Yb2 C13 O10 91.4(10) . .
O7 Yb2 C13 O10 -79.4(8) 2_575 .
O8 Yb2 C13 O10 -74.0(9) 2_575 .
O9 Yb2 C13 O10 -166.7(13) . .
C11 Yb2 C13 O10 -78.8(8) 2_575 .
Yb2 Yb2 C13 O10 6.2(6) 2_675 .
O12 Yb2 C13 C12 127(4) 2_575 .
O3 Yb2 C13 C12 33(4) . .
O10 Yb2 C13 C12 -58(4) 2_675 .
O14 Yb2 C13 C12 24(4) . .
O7 Yb2 C13 C12 -147(4) 2_575 .
O8 Yb2 C13 C12 -141(4) 2_575 .
O10 Yb2 C13 C12 -67(4) . .
O9 Yb2 C13 C12 126(4) . .
C11 Yb2 C13 C12 -146(4) 2_575 .
Yb2 Yb2 C13 C12 -61(4) 2_675 .
C3 N5 C14 C15 -111.9(13) . .
C12 N5 C14 C15 71.3(14) . .
Yb2 O12 C15 O11 80(10) 2_575 .
Yb2 O12 C15 C14 -99(10) 2_575 .
Yb1 O11 C15 O12 -16(3) 1_564 .
Yb1 O11 C15 C14 163.0(10) 1_564 .
N5 C14 C15 O12 95.8(15) . .
N5 C14 C15 O11 -83.3(14) . .
